data_2203687
loop_
_publ_author_name
'Huo, Li-Hua'
'Gao, Shan'
'Gu, Chang-Sheng'
'Lu, Zhen-Zhong'
'Zhao, Hui'
'Zhao, Jing-Gui'

_publ_section_title
Bis(\m-salicylato-\k^3^<i>O</i>,<i>O</i>':<i>O</i>')bis[(imidazole-\k<i>N</i>^3^)(salicylato-\k^2^<i>O</i>,<i>O</i>')cadmium(II)]
_journal_issue 5
_journal_name_full 'Acta Crystallographica Section E'
_journal_page_first m596
_journal_page_last m598
_journal_paper_doi 10.1107/S1600536804008700
_journal_volume 60
_journal_year 2004
_chemical_formula_iupac '[Cd2 (C7 H5 O3)4 (C3 H4 N2)4]'
_chemical_formula_moiety 'C40 H36 Cd2 N8 O12'
_chemical_formula_sum 'C40 H36 Cd2 N8 O12'
_chemical_formula_weight 1045.57
_chemical_name_common
;
Bis[(\m~2~-salicylato-O,O,O')(salicylato-O,O')] tetraimidazole-dicadmium
;
_chemical_name_systematic
;
Bis(\m-salicylato-\k^3^O,O':O')bis[(imidazole-\kN^3^)(salicylato-
\k^2^O,O')cadmium(II)]
;
_space_group_IT_number 2
_symmetry_cell_setting triclinic
_symmetry_space_group_name_Hall '-P 1'
_symmetry_space_group_name_H-M 'P -1'
_atom_sites_solution_hydrogens geom
_atom_sites_solution_primary direct
_atom_sites_solution_secondary difmap
_cell_angle_alpha 79.21(3)
_cell_angle_beta 86.28(3)
_cell_angle_gamma 69.76(3)
_cell_formula_units_Z 1
_cell_length_a 9.339(2)
_cell_length_b 9.793(2)
_cell_length_c 12.251(3)
_cell_measurement_reflns_used 9315
_cell_measurement_temperature 293(2)
_cell_measurement_theta_max 27.5
_cell_measurement_theta_min 3.0
_cell_volume 1032.7(5)
_computing_cell_refinement RAPID-AUTO
_computing_data_collection 'RAPID-AUTO (Rigaku Corporation, 1998)'
_computing_data_reduction 'CrystalStructure (Rigaku/MSC, 2002)'
_computing_molecular_graphics 'ORTEPII (Johnson, 1976)'
_computing_publication_material SHELXL97
_computing_structure_refinement 'SHELXL97 (Sheldrick, 1997)'
_computing_structure_solution 'SHELXS97 (Sheldrick, 1997)'
_diffrn_ambient_temperature 293(2)
_diffrn_detector_area_resol_mean 10
_diffrn_measured_fraction_theta_full 0.98
_diffrn_measured_fraction_theta_max 0.98
_diffrn_measurement_device_type 'Rigaku RAXIS-RAPID'
_diffrn_measurement_method \w
_diffrn_radiation_monochromator graphite
_diffrn_radiation_source 'fine-focus sealed tube'
_diffrn_radiation_type MoK\a
_diffrn_radiation_wavelength 0.71073
_diffrn_reflns_av_R_equivalents 0.016
_diffrn_reflns_av_sigmaI/netI 0.019
_diffrn_reflns_limit_h_max 12
_diffrn_reflns_limit_h_min -12
_diffrn_reflns_limit_k_max 12
_diffrn_reflns_limit_k_min -11
_diffrn_reflns_limit_l_max 15
_diffrn_reflns_limit_l_min -15
_diffrn_reflns_number 9420
_diffrn_reflns_theta_full 27.5
_diffrn_reflns_theta_max 27.5
_diffrn_reflns_theta_min 3.1
_diffrn_standards_decay_% 0
_diffrn_standards_interval_count 0
_diffrn_standards_interval_time 0
_diffrn_standards_number 0
_exptl_absorpt_coefficient_mu 1.10
_exptl_absorpt_correction_T_max 0.826
_exptl_absorpt_correction_T_min 0.699
_exptl_absorpt_correction_type multi-scan
_exptl_absorpt_process_details '(ABSCOR; Higashi, 1995)'
_exptl_crystal_colour colourless
_exptl_crystal_density_diffrn 1.681
_exptl_crystal_density_meas ?
_exptl_crystal_density_method .
_exptl_crystal_description prism
_exptl_crystal_F_000 524
_exptl_crystal_size_max 0.35
_exptl_crystal_size_mid 0.24
_exptl_crystal_size_min 0.18
_refine_diff_density_max 0.80
_refine_diff_density_min -0.50
_refine_ls_extinction_method none
_refine_ls_goodness_of_fit_ref 1.08
_refine_ls_hydrogen_treatment constr
_refine_ls_matrix_type full
_refine_ls_number_parameters 280
_refine_ls_number_reflns 4661
_refine_ls_number_restraints 0
_refine_ls_restrained_S_all 1.08
_refine_ls_R_factor_all 0.032
_refine_ls_R_factor_gt 0.026
_refine_ls_shift/su_max 0.001
_refine_ls_shift/su_mean 0.000
_refine_ls_structure_factor_coef Fsqd
_refine_ls_weighting_details 'calc w = 1/[\s^2^(Fo^2^)+(0.0349P)^2^+0.2931P] where P=(Fo^2^+2Fc^2^)/3'
_refine_ls_weighting_scheme calc
_refine_ls_wR_factor_gt 0.060
_refine_ls_wR_factor_ref 0.062
_reflns_number_gt 4211
_reflns_number_total 4661
_reflns_threshold_expression I>2\s(I)
_cod_data_source_file ww6193.cif
_cod_data_source_block I
_cod_depositor_comments
;
The following automatic conversions were performed:
'_symmetry_cell_setting' value 'Triclinic' changed to 'triclinic'
according to '/home/saulius/struct/CIF-dictionaries/cif_core.dic'
dictionary named 'cif_core.dic' version 2.4.1 from 2010-06-29.

Automatic conversion script
Id: cif_fix_enum 1527 2010-12-29 10:47:43Z saulius 

The following automatic conversions were performed:

'_symmetry_cell_setting' value 'Triclinic' changed to 'triclinic'
according to /home/saulius/struct/CIF-dictionaries/cif_core.dic
dictionary named 'cif_core.dic' version 2.4.1 from 2010-06-29.

Automatic conversion script
Id: cif_fix_values 1715 2011-07-08 13:25:40Z adriana 
;
_cod_database_code 2203687
_cod_database_fobs_code 2203687

loop_
_symmetry_equiv_pos_as_xyz
'x, y, z'
'-x, -y, -z'

loop_
_atom_site_label
_atom_site_fract_x
_atom_site_fract_y
_atom_site_fract_z
_atom_site_U_iso_or_equiv
_atom_site_adp_type
_atom_site_calc_flag
_atom_site_refinement_flags
_atom_site_occupancy
_atom_site_type_symbol
Cd1 0.05069(2) 0.81226(2) 0.099570(10) 0.03202(6) Uani d . 1 Cd
O1 0.1281(2) 0.5530(2) 0.21320(10) 0.0453(4) Uani d . 1 O
O2 -0.0677(2) 0.7304(2) 0.26560(10) 0.0407(4) Uani d . 1 O
O3 -0.2717(2) 0.6765(2) 0.3878(2) 0.0501(4) Uani d . 1 O
O4 0.2380(2) 0.7028(2) -0.03170(10) 0.0441(4) Uani d . 1 O
O5 0.1055(2) 0.9356(2) -0.09120(10) 0.0413(4) Uani d . 1 O
O6 0.4705(2) 0.5660(2) -0.1383(2) 0.0555(5) Uani d . 1 O
N1 -0.1341(2) 0.7688(2) 0.01750(10) 0.0421(4) Uani d . 1 N
N2 -0.2461(3) 0.6616(3) -0.0726(2) 0.0607(6) Uani d . 1 N
N3 0.2250(2) 0.8565(2) 0.19050(10) 0.0374(4) Uani d . 1 N
N4 0.4354(2) 0.8122(3) 0.27900(10) 0.0530(5) Uani d . 1 N
C1 -0.0410(2) 0.4850(2) 0.3501(2) 0.0334(4) Uani d . 1 C
C2 -0.1824(2) 0.5313(3) 0.4037(2) 0.0383(5) Uani d . 1 C
C3 -0.2334(3) 0.4291(3) 0.4737(2) 0.0544(6) Uani d . 1 C
C4 -0.1445(4) 0.2818(3) 0.4920(2) 0.0607(7) Uani d . 1 C
C5 -0.0044(4) 0.2340(3) 0.4402(3) 0.0601(7) Uani d . 1 C
C6 0.0467(3) 0.3348(3) 0.3699(2) 0.0472(6) Uani d . 1 C
C7 0.0128(2) 0.5935(2) 0.2720(2) 0.0338(4) Uani d . 1 C
C8 0.3010(2) 0.8118(2) -0.2099(2) 0.0317(4) Uani d . 1 C
C9 0.4279(2) 0.6857(2) -0.2203(2) 0.0384(5) Uani d . 1 C
C10 0.5162(3) 0.6839(3) -0.3164(2) 0.0470(6) Uani d . 1 C
C11 0.4783(3) 0.8024(3) -0.4014(2) 0.0498(6) Uani d . 1 C
C12 0.3516(3) 0.9270(3) -0.3932(2) 0.0479(6) Uani d . 1 C
C13 0.2648(3) 0.9307(2) -0.2973(2) 0.0398(5) Uani d . 1 C
C14 0.2085(2) 0.8187(2) -0.1056(2) 0.0316(4) Uani d . 1 C
C15 -0.1153(3) 0.6767(3) -0.0520(2) 0.0479(6) Uani d . 1 C
C16 -0.3566(4) 0.7479(4) -0.0134(3) 0.0709(9) Uani d . 1 C
C17 -0.2872(3) 0.8143(4) 0.0423(3) 0.0592(7) Uani d . 1 C
C18 0.3582(3) 0.7582(3) 0.2214(2) 0.0475(6) Uani d . 1 C
C19 0.3468(3) 0.9533(3) 0.2861(2) 0.0565(7) Uani d . 1 C
C20 0.2170(3) 0.9794(3) 0.2322(2) 0.0477(6) Uani d . 1 C
H3 -0.3278 0.4600 0.5084 0.065 Uiso calc R 1 H
H4 -0.1788 0.2139 0.5397 0.073 Uiso calc R 1 H
H5 0.0550 0.1343 0.4528 0.072 Uiso calc R 1 H
H6 0.1408 0.3024 0.3351 0.057 Uiso calc R 1 H
H10 0.6016 0.6014 -0.3228 0.056 Uiso calc R 1 H
H11 0.5379 0.7997 -0.4653 0.060 Uiso calc R 1 H
H12 0.3255 1.0070 -0.4516 0.057 Uiso calc R 1 H
H13 0.1806 1.0144 -0.2913 0.048 Uiso calc R 1 H
H15 -0.0220 0.6282 -0.0828 0.057 Uiso calc R 1 H
H16 -0.4597 0.7591 -0.0114 0.085 Uiso calc R 1 H
H17 -0.3353 0.8803 0.0899 0.071 Uiso calc R 1 H
H18 0.3941 0.6630 0.2052 0.057 Uiso calc R 1 H
H19 0.3713 1.0186 0.3213 0.068 Uiso calc R 1 H
H20 0.1344 1.0673 0.2243 0.057 Uiso calc R 1 H
H21 -0.2280 0.7254 0.3462 0.075 Uiso calc R 1 H
H22 0.4097 0.5793 -0.0866 0.083 Uiso calc R 1 H
H23 -0.2586 0.6069 -0.1159 0.073 Uiso calc R 1 H
H24 0.5252 0.7661 0.3067 0.064 Uiso calc R 1 H

loop_
_atom_site_aniso_label
_atom_site_aniso_U_11
_atom_site_aniso_U_22
_atom_site_aniso_U_33
_atom_site_aniso_U_12
_atom_site_aniso_U_13
_atom_site_aniso_U_23
Cd1 0.03330(9) 0.03102(8) 0.03074(8) -0.01015(6) 0.00409(5) -0.00590(6)
O1 0.0422(9) 0.0386(8) 0.0507(9) -0.0114(7) 0.0173(7) -0.0076(7)
O2 0.0451(9) 0.0295(7) 0.0407(8) -0.0070(6) 0.0076(7) -0.0036(6)
O3 0.0339(8) 0.0490(9) 0.0610(10) -0.0065(7) 0.0119(8) -0.0120(8)
O4 0.0491(9) 0.0349(8) 0.0369(8) -0.0038(7) 0.0118(7) -0.0028(7)
O5 0.0389(8) 0.0326(7) 0.0442(9) -0.0019(6) 0.0113(7) -0.0104(7)
O6 0.0550(10) 0.0363(8) 0.0550(10) 0.0068(7) 0.0132(8) -0.0043(8)
N1 0.0450(10) 0.0430(10) 0.0400(10) -0.0163(8) 0.0001(8) -0.0102(9)
N2 0.075(2) 0.0500(10) 0.066(2) -0.0260(10) -0.0180(10) -0.0160(10)
N3 0.0384(9) 0.0331(9) 0.0400(10) -0.0102(7) -0.0017(8) -0.007(8)
N4 0.0360(10) 0.0630(10) 0.0580(10) -0.0130(10) -0.0064(9) -0.0080(10)
C1 0.0330(10) 0.0320(10) 0.0330(10) -0.0107(8) 0.0003(8) -0.0033(8)
C2 0.0340(10) 0.0450(10) 0.0360(10) -0.0133(9) 0.0026(9) -0.0100(10)
C3 0.051(6) 0.068(2) 0.052(2) -0.0320(10) 0.0140(10) -0.0110(10)
C4 0.080(2) 0.060(2) 0.051(2) -0.044(2) 0.0080(10) 0.0030(10)
C5 0.068(2) 0.0390(10) 0.069(2) -0.0200(10) 0.0000(10) 0.0050(10)
C6 0.0440(10) 0.0350(10) 0.0560(10) -0.0090(10) 0.0060(10) -0.0030(10)
C7 0.0350(10) 0.0330(10) 0.0320(10) -0.0096(8) 0.0012(8) -0.0054(8)
C8 0.0300(10) 0.0321(9) 0.0330(10) -0.0087(8) 0.0061(8) -0.0118(8)
C9 0.0360(10) 0.0350(10) 0.0410(10) -0.0049(9) 0.0044(9) -0.0121(9)
C10 0.0360(10) 0.0510(10) 0.0520(10) -0.0070(10) 0.0150(10) -0.0230(10)
C11 0.0490(10) 0.066(2) 0.0420(10) -0.0260(10) 0.0190(10) -0.0220(10)
C12 0.057(2) 0.0500(10) 0.0370(10) -0.0220(10) 0.0090(10) -0.0040(10)
C13 0.0420(10) 0.0350(10) 0.0390(10) -0.0089(9) 0.0070(9) -0.0077(9)
C14 0.0300(10) 0.0309(9) 0.0340(10) -0.0086(8) 0.0043(8) -0.0101(8)
C15 0.058(2) 0.0360(10) 0.0470(10) -0.0110(10) -0.0050(10) -0.0090(10)
C16 0.052(2) 0.091(2) 0.082(2) -0.034(2) -0.005(2) -0.025(2)
C17 0.048(2) 0.075(2) 0.062(2) -0.0220(10) 0.0070(10) -0.028(2)
C18 0.0400(10) 0.0420(10) 0.0560(10) -0.0060(10) 0.0010(10) -0.0140(10)
C19 0.070(2) 0.0510(10) 0.056(2) -0.0260(10) -0.0130(10) -0.0110(10)
C20 0.058(2) 0.0310(10) 0.0510(10) -0.0090(10) -0.0120(10) -0.0080(10)

loop_
_atom_type_symbol
_atom_type_description
_atom_type_scat_dispersion_real
_atom_type_scat_dispersion_imag
_atom_type_scat_source
C C 0.0033 0.0016 'International Tables Vol C Tables 4.2.6.8 and 6.1.1.4'
H H 0.0000 0.0000 'International Tables Vol C Tables 4.2.6.8 and 6.1.1.4'
N N 0.0061 0.0033 'International Tables Vol C Tables 4.2.6.8 and 6.1.1.4'
O O 0.0106 0.0060 'International Tables Vol C Tables 4.2.6.8 and 6.1.1.4'
Cd Cd -0.8075 1.2024 'International Tables Vol C Tables 4.2.6.8 and 6.1.1.4'

loop_
_geom_angle_atom_site_label_1
_geom_angle_atom_site_label_2
_geom_angle_atom_site_label_3
_geom_angle_site_symmetry_1
_geom_angle_site_symmetry_3
_geom_angle
_geom_angle_publ_flag
N1 Cd1 O1 . . 89.93(7) yes
N1 Cd1 O2 . . 82.76(7) yes
N1 Cd1 O4 . . 91.76(7) yes
N1 Cd1 O5 . . 86.54(7) yes
N1 Cd1 O5 . 2_575 90.44(7) yes
N3 Cd1 O1 . . 89.10(7) yes
N3 Cd1 O2 . . 93.93(7) yes
N3 Cd1 O4 . . 91.57(7) yes
N3 Cd1 O5 . . 96.49(7) yes
N3 Cd1 O5 . 2_575 88.45(7) yes
N3 Cd1 N1 . . 176.44(7) yes
N1 C15 N2 . . 111.4(2) no
N1 C15 H15 . . 124.3 no
N1 C17 H17 . . 125.5 no
N2 C15 H15 . . 124.3 no
N2 C16 H16 . . 126.8 no
N3 C18 N4 . . 111.2(2) no
N3 C18 H18 . . 124.4 no
N3 C20 H20 . . 125.3 no
N4 C18 H18 . . 124.4 no
N4 C19 H19 . . 126.9 no
O1 C7 C1 . . 121.7(2) no
O1 C7 O2 . . 121.3(2) no
O2 C7 C1 . . 117.0(2) no
O2 Cd1 O1 . . 52.93(5) no
O2 Cd1 O4 . . 137.59(5) no
O2 Cd1 O5 . . 165.21(5) no
O3 C2 C1 . . 120.8(2) no
O3 C2 C3 . . 119.0(2) no
O4 Cd1 O1 . . 85.21(6) no
O4 Cd1 O5 . . 52.67(5) no
O4 C14 C8 . . 118.3(2) no
O5 Cd1 O1 2_575 . 146.03(5) no
O5 Cd1 O1 . . 137.51(5) no
O5 Cd1 O2 2_575 . 93.47(6) no
O5 Cd1 O4 2_575 . 128.73(6) no
O5 Cd1 O5 2_575 . 76.39(6) no
O5 C14 C8 . . 120.8(2) no
O6 C9 C8 . . 122.1(2) no
O6 C9 C10 . . 118.3(2) no
C1 C6 H6 . . 119.5 no
C2 C1 C7 . . 120.6(2) no
C2 C3 H3 . . 120.0 no
C2 O3 H21 . . 109.5 no
C3 C4 C5 . . 120.6(3) no
C3 C4 H4 . . 119.7 no
C3 C2 C1 . . 120.2(2) no
C4 C3 C2 . . 120.1(2) no
C4 C3 H3 . . 120.0 no
C4 C5 H5 . . 120.2 no
C5 C4 H4 . . 119.7 no
C5 C6 C1 . . 120.9(2) no
C5 C6 H6 . . 119.5 no
C6 C1 C2 . . 118.5(2) no
C6 C1 C7 . . 120.9(2) no
C6 C5 C4 . . 119.7(3) no
C6 C5 H5 . . 120.2 no
C7 O1 Cd1 . . 89.30(10) no
C7 O2 Cd1 . . 95.20(10) no
C8 C13 H13 . . 119.4 no
C9 O6 H22 . . 109.5 no
C9 C8 C14 . . 120.5(2) no
C9 C10 H10 . . 119.8 no
C10 C11 C12 . . 120.6(2) no
C10 C11 H11 . . 119.7 no
C10 C9 C8 . . 119.6(2) no
C11 C10 C9 . . 120.5(2) no
C11 C10 H10 . . 119.8 no
C11 C12 H12 . . 120.4 no
C12 C13 C8 . . 121.2(2) no
C12 C13 H13 . . 119.4 no
C12 C11 H11 . . 119.7 no
C13 C8 C9 . . 118.8(2) no
C13 C8 C14 . . 120.7(2) no
C13 C12 C11 . . 119.2(2) no
C13 C12 H12 . . 120.4 no
C14 O4 Cd1 . . 95.90(10) no
C14 O5 Cd1 . 2_575 164.3(2) no
C14 O5 Cd1 . . 90.50(10) no
C15 N1 C17 . . 105.4(2) no
C15 N1 Cd1 . . 126.8(2) no
C15 N2 C16 . . 107.8(2) no
C15 N2 H23 . . 126.1 no
C16 N2 H23 . . 126.1 no
C16 C17 N1 . . 109.1(3) no
C16 C17 H17 . . 125.5 no
C17 C16 N2 . . 106.3(3) no
C17 C16 H16 . . 126.8 no
C17 N1 Cd1 . . 127.1(2) no
C18 N3 C20 . . 105.6(2) no
C18 N3 Cd1 . . 124.0(2) no
C18 N4 C19 . . 107.6(2) no
C18 N4 H24 . . 126.2 no
C19 C20 N3 . . 109.5(2) no
C19 C20 H20 . . 125.3 no
C19 N4 H24 . . 126.2 no
C20 N3 Cd1 . . 130.3(2) no
C20 C19 N4 . . 106.2(2) no
C20 C19 H19 . . 126.9 no
Cd1 O5 Cd1 2_575 . 103.61(6) no

loop_
_geom_bond_atom_site_label_1
_geom_bond_atom_site_label_2
_geom_bond_site_symmetry_2
_geom_bond_distance
_geom_bond_publ_flag
Cd1 N1 . 2.251(2) yes
Cd1 N3 . 2.232(2) yes
Cd1 O1 . 2.538(2) yes
Cd1 O2 . 2.390(2) yes
Cd1 O4 . 2.404(2) yes
Cd1 O5 2_575 2.381(2) yes
Cd1 O5 . 2.530(2) yes
O1 C7 . 1.243(3) no
O2 C7 . 1.281(3) no
O3 C2 . 1.361(3) no
O3 H21 . 0.8200 no
O4 C14 . 1.270(3) no
O5 C14 . 1.249(2) no
O5 Cd1 2_575 2.381(2) no
O6 C9 . 1.354(3) no
O6 H22 . 0.8200 no
N1 C15 . 1.314(3) no
N1 C17 . 1.374(3) no
N2 C15 . 1.326(4) no
N2 C16 . 1.355(4) no
N2 H23 . 0.8600 no
N3 C18 . 1.309(3) no
N3 C20 . 1.370(3) no
N4 C18 . 1.329(3) no
N4 C19 . 1.359(4) no
N4 H24 . 0.8600 no
C1 C6 . 1.397(3) no
C1 C2 . 1.402(3) no
C1 C7 . 1.491(3) no
C2 C3 . 1.386(4) no
C3 C4 . 1.376(4) no
C3 H3 . 0.9300 no
C4 C5 . 1.383(4) no
C4 H4 . 0.9300 no
C5 C6 . 1.378(4) no
C5 H5 . 0.9300 no
C6 H6 . 0.9300 no
C8 C13 . 1.387(3) no
C8 C9 . 1.404(3) no
C8 C14 . 1.494(3) no
C9 C10 . 1.392(3) no
C10 C11 . 1.367(4) no
C10 H10 . 0.9300 no
C11 C12 . 1.389(4) no
C11 H11 . 0.9300 no
C12 C13 . 1.383(3) no
C12 H12 . 0.9300 no
C13 H13 . 0.9300 no
C15 H15 . 0.9300 no
C16 C17 . 1.351(4) no
C16 H16 . 0.9300 no
C17 H17 . 0.9300 no
C18 H18 . 0.9300 no
C19 C20 . 1.341(4) no
C19 H19 . 0.9300 no
C20 H20 . 0.9300 no

loop_
_geom_hbond_atom_site_label_D
_geom_hbond_atom_site_label_H
_geom_hbond_atom_site_label_A
_geom_hbond_site_symmetry_A
_geom_hbond_distance_DH
_geom_hbond_distance_HA
_geom_hbond_distance_DA
_geom_hbond_angle_DHA
_geom_hbond_publ_flag
O3 H21 O2 . 0.82 1.75 2.486(2) 149 yes
O6 H22 O4 . 0.82 1.82 2.547(2) 147 yes
N2 H23 O1 2_565 0.86 2.13 2.847(3) 140 yes
N4 H24 O3 1_655 0.86 2.03 2.884(3) 172 yes

loop_
_geom_torsion_atom_site_label_1
_geom_torsion_atom_site_label_2
_geom_torsion_atom_site_label_3
_geom_torsion_atom_site_label_4
_geom_torsion_site_symmetry_1
_geom_torsion_site_symmetry_4
_geom_torsion
_geom_torsion_publ_flag
Cd1 O1 C7 O2 . . -11.2(2) no
Cd1 O1 C7 C1 . . 166.7(2) no
Cd1 O2 C7 C1 . . -166.1(2) no
Cd1 O2 C7 O1 . . 11.9(2) no
Cd1 O5 C14 O4 2_575 . 155.9(5) no
Cd1 O5 C14 O4 . . 1.1(2) no
Cd1 O5 C14 C8 2_575 . -23.8(7) no
Cd1 O5 C14 C8 . . -178.5(2) no
Cd1 O4 C14 O5 . . -1.2(2) no
Cd1 O4 C14 C8 . . 178.5(2) no
Cd1 N1 C15 N2 . . 171.0(2) no
Cd1 N1 C17 C16 . . -170.8(2) no
Cd1 N3 C18 N4 . . -176.7(2) no
Cd1 N3 C20 C19 . . 176.6(2) no
N1 Cd1 O1 C7 . . -74.60(10) no
N1 Cd1 O2 C7 . . 89.20(10) no
N1 Cd1 O4 C14 . . 84.90(10) no
N1 Cd1 O5 C14 . . -95.50(10) no
N1 Cd1 O5 Cd1 . 2_575 91.30(8) no
N2 C16 C17 N1 . . -0.1(4) no
N3 Cd1 O5 Cd1 . 2_575 -86.81(7) no
N3 Cd1 O5 C14 . . 86.40(10) no
N3 Cd1 O4 C14 . . -96.30(10) no
N3 Cd1 O2 C7 . . -92.10(10) no
N3 Cd1 O1 C7 . . 102.00(10) no
N4 C19 C20 N3 . . -0.7(3) no
O1 Cd1 O2 C7 . . -6.20(10) no
O1 Cd1 O4 C14 . . 174.70(10) no
O1 Cd1 O5 C14 . . -9.4(2) no
O1 Cd1 O5 Cd1 . 2_575 177.41(6) no
O1 Cd1 N1 C15 . . -68.1(2) no
O1 Cd1 N1 C17 . . 100.8(2) no
O1 Cd1 N3 C18 . . 36.7(2) no
O1 Cd1 N3 C20 . . -138.2(2) no
O2 Cd1 O1 C7 . . 6.40(10) no
O2 Cd1 O4 C14 . . 166.10(10) no
O2 Cd1 O5 C14 . . -139.1(2) no
O2 Cd1 O5 Cd1 . 2_575 47.7(2) no
O2 Cd1 N1 C15 . . -120.7(2) no
O2 Cd1 N1 C17 . . 48.2(2) no
O2 Cd1 N3 C18 . . 89.5(2) no
O2 Cd1 N3 C20 . . -85.5(2) no
O3 C2 C3 C4 . . -179.3(2) no
O4 Cd1 N3 C20 . . 136.6(2) no
O4 Cd1 N3 C18 . . -48.4(2) no
O4 Cd1 N1 C17 . . -174.0(2) no
O4 Cd1 N1 C15 . . 17.1(2) no
O4 Cd1 O5 Cd1 . 2_575 -173.80(10) no
O4 Cd1 O5 C14 . . -0.60(10) no
O4 Cd1 O1 C7 . . -166.30(10) no
O4 Cd1 O2 C7 . . 4.5(2) no
O5 Cd1 O2 C7 . . 133.1(2) no
O5 Cd1 O2 C7 2_575 . 179.20(10) no
O5 Cd1 O4 C14 2_575 . -7.1(2) no
O5 Cd1 O1 C7 . . -159.40(10) no
O5 Cd1 O1 C7 2_575 . 16.1(2) no
O5 Cd1 O4 C14 . . 0.60(10) no
O5 Cd1 O5 C14 2_575 . 173.2(2) no
O5 Cd1 O5 Cd1 2_575 2_575 0.0 no
O5 Cd1 N1 C15 2_575 . 145.8(2) no
O5 Cd1 N1 C15 . . 69.5(2) no
O5 Cd1 N1 C17 2_575 . -45.3(2) no
O5 Cd1 N1 C17 . . -121.6(2) no
O5 Cd1 N3 C18 2_575 . -177.1(2) no
O5 Cd1 N3 C18 . . -101.0(2) no
O5 Cd1 N3 C20 2_575 . 7.9(2) no
O5 Cd1 N3 C20 . . 84.0(2) no
O6 C9 C10 C11 . . -179.7(2) no
C1 C2 C3 C4 . . 0.8(4) no
C2 C3 C4 C5 . . -0.6(5) no
C2 C1 C7 O1 . . -170.9(2) no
C2 C1 C6 C5 . . 0.1(4) no
C2 C1 C7 O2 . . 7.1(3) no
C3 C4 C5 C6 . . 0.2(5) no
C4 C5 C6 C1 . . 0.1(5) no
C6 C1 C2 O3 . . 179.6(2) no
C6 C1 C2 C3 . . -0.5(3) no
C6 C1 C7 O1 . . 7.8(3) no
C6 C1 C7 O2 . . -174.2(2) no
C7 C1 C2 C3 . . 178.1(2) no
C7 C1 C2 O3 . . -1.8(3) no
C7 C1 C6 C5 . . -178.6(2) no
C8 C9 C10 C11 . . -1.4(4) no
C9 C10 C11 C12 . . 0.3(4) no
C9 C8 C13 C12 . . -0.4(4) no
C9 C8 C14 O5 . . 172.6(2) no
C9 C8 C14 O4 . . -7.1(3) no
C10 C11 C12 C13 . . 0.8(4) no
C11 C12 C13 C8 . . -0.7(4) no
C13 C8 C9 O6 . . 179.6(2) no
C13 C8 C9 C10 . . 1.4(3) no
C13 C8 C14 O5 . . -6.2(3) no
C13 C8 C14 O4 . . 174.1(2) no
C14 C8 C9 C10 . . -177.4(2) no
C14 C8 C9 O6 . . 0.8(3) no
C14 C8 C13 C12 . . 178.4(2) no
C15 N2 C16 C17 . . 0.2(4) no
C15 N1 C17 C16 . . 0.0(3) no
C16 N2 C15 N1 . . -0.2(3) no
C17 N1 C15 N2 . . 0.2(3) no
C18 N3 C20 C19 . . 0.9(3) no
C18 N4 C19 C20 . . 0.3(3) no
C19 N4 C18 N3 . . 0.3(3) no
C20 N3 C18 N4 . . -0.7(3) no
